data_7157315
loop_
_publ_author_name
'Choudhary, Sachin'
'Yadav, Jyothi'
'Mamta, ?'
'Pawar, Amol Prakash'
'Vanaparthi, Satheeshvarma'
'Mir, Nisar A.'
'Iype, Eldhose'
'Sharma, Ratika'
'Kant, Rajni'
'Kumar, Indresh'

_publ_section_title
;
 Sequential multicomponent site-selective synthesis of 4-iodo and
 5-iodopyrrole-3-carboxaldehydes from a common set of starting materials
 by tuning the conditions.
;
_journal_issue 6
_journal_name_full 'Organic &amp; biomolecular chemistry'
_journal_page_first 1155
_journal_page_last 1164
_journal_paper_doi 10.1039/c9ob02501d
_journal_volume 18
_journal_year 2020
_chemical_formula_moiety 'C17 H10 Cl I N2 O3 S0'
_chemical_formula_sum 'C17 H10 Cl I N2 O3 S0'
_chemical_formula_weight 452.62
_chemical_melting_point 481
_chemical_name_systematic 4-IODO-1-(4-METHOXYPHENYL)-2-(4-NITROPHENYL)-1H-PYRROLE-3-CARBADEHYDE
_space_group_IT_number 29
_space_group_name_Hall 'P 2c -2ac'
_space_group_name_H-M_alt 'P c a 21'
_symmetry_cell_setting orthorhombic
_symmetry_space_group_name_Hall 'P 2c -2ac'
_symmetry_space_group_name_H-M 'P c a 21'
_atom_sites_solution_hydrogens geom
_atom_sites_solution_primary direct
_atom_sites_solution_secondary difmap
_audit_block_doi 10.5517/ccdc.csd.cc1ldjr8
_audit_creation_method SHELXL-97
_audit_update_record
;
2016-04-01 deposited with the CCDC.	2020-01-16 downloaded from the CCDC.
;
_cell_angle_alpha 90.00
_cell_angle_beta 90.00
_cell_angle_gamma 90.00
_cell_formula_units_Z 8
_cell_length_a 18.4757(12)
_cell_length_b 9.7925(5)
_cell_length_c 18.6956(13)
_cell_measurement_reflns_used 2042
_cell_measurement_temperature 293(2)
_cell_measurement_theta_max 27.3100
_cell_measurement_theta_min 3.7160
_cell_volume 3382.5(4)
_computing_cell_refinement 'CrysAlisPro,Oxford Diff.Ltd,Ver 1.171.34.40'
_computing_data_collection 'CrysAlisPro,Oxford Diff.Ltd,Ver 1.171.34.40'
_computing_data_reduction 'CrysAlisPro,Oxford Diff.Ltd,Ver 1.171.34.40'
_computing_molecular_graphics 'ORTEP3 (Farrugia, 1997)'
_computing_publication_material 'PLATON(Spek,2009)& PARST(Nardelli,1995)'
_computing_structure_refinement 'SHELXL-97 (Sheldrick, 1997)'
_computing_structure_solution 'SHELXS-97 (Sheldrick, 2008)'
_diffrn_ambient_temperature 293(2)
_diffrn_detector_area_resol_mean 16.1049
_diffrn_measured_fraction_theta_full 0.997
_diffrn_measured_fraction_theta_max 0.997
_diffrn_measurement_device_type 'Xcalibur, Sapphire3'
_diffrn_measurement_method 'omega scans'
_diffrn_radiation_monochromator graphite
_diffrn_radiation_source 'fine-focus sealed tube'
_diffrn_radiation_type MoK\a
_diffrn_radiation_wavelength 0.71073
_diffrn_reflns_av_R_equivalents 0.0265
_diffrn_reflns_av_sigmaI/netI 0.0518
_diffrn_reflns_limit_h_max 22
_diffrn_reflns_limit_h_min -21
_diffrn_reflns_limit_k_max 5
_diffrn_reflns_limit_k_min -12
_diffrn_reflns_limit_l_max 21
_diffrn_reflns_limit_l_min -23
_diffrn_reflns_number 8495
_diffrn_reflns_theta_full 25.99
_diffrn_reflns_theta_max 25.99
_diffrn_reflns_theta_min 3.73
_diffrn_standards_decay_% 0
_diffrn_standards_interval_count 0
_diffrn_standards_interval_time 0
_diffrn_standards_number 0
_exptl_absorpt_coefficient_mu 2.069
_exptl_absorpt_correction_T_max 1.00000
_exptl_absorpt_correction_T_min 0.39569
_exptl_absorpt_correction_type multi-scan
_exptl_crystal_colour WHITE
_exptl_crystal_density_diffrn 1.778
_exptl_crystal_density_method 'not measured'
_exptl_crystal_description BLOCK
_exptl_crystal_F_000 1760
_exptl_crystal_size_max 0.3
_exptl_crystal_size_mid 0.2
_exptl_crystal_size_min 0.1
_refine_diff_density_max 0.495
_refine_diff_density_min -0.706
_refine_diff_density_rms 0.073
_refine_ls_abs_structure_details 'Flack H D (1983), Acta Cryst. A39, 876-881'
_refine_ls_abs_structure_Flack 0.72(4)
_refine_ls_extinction_method none
_refine_ls_goodness_of_fit_ref 1.029
_refine_ls_hydrogen_treatment mixed
_refine_ls_matrix_type full
_refine_ls_number_parameters 441
_refine_ls_number_reflns 5369
_refine_ls_number_restraints 1
_refine_ls_restrained_S_all 1.028
_refine_ls_R_factor_all 0.0804
_refine_ls_R_factor_gt 0.0452
_refine_ls_shift/su_max 0.001
_refine_ls_shift/su_mean 0.000
_refine_ls_structure_factor_coef Fsqd
_refine_ls_weighting_details 'calc w=1/[\s^2^(Fo^2^)+(0.0494P)^2^+0.3410P] where P=(Fo^2^+2Fc^2^)/3'
_refine_ls_weighting_scheme calc
_refine_ls_wR_factor_gt 0.0987
_refine_ls_wR_factor_ref 0.1215
_reflns_number_gt 3531
_reflns_number_total 5369
_reflns_threshold_expression >2sigma(I)
_cod_data_source_file c9ob02501d2.cif
_cod_data_source_block spi-023
_cod_depositor_comments
;
The following automatic conversions were performed:

data item '_chemical_melting_point' value '481K' was changed to '481'
-- the value should be numeric and without a unit designator.

data item '_exptl_absorpt_correction_type' value 'MULTI-SCAN' was
changed to 'multi-scan' in accordance with the
/home/data/users/saulius/crontab/automatic-downloads/rss-feeds/RSC/lib/dictionaries/cif_core.dic
dictionary named 'cif_core.dic' version 2.4.2 last updated on
2011-04-26.

data item '_symmetry_cell_setting' value 'ORTHORHOMBIC' was changed
to 'orthorhombic' in accordance with the
/home/data/users/saulius/crontab/automatic-downloads/rss-feeds/RSC/lib/dictionaries/cif_core.dic
dictionary named 'cif_core.dic' version 2.4.2 last updated on
2011-04-26.

Automatic conversion script
Id: cif_fix_values 7556 2019-12-06 15:28:31Z antanas 

 Adding full bibliography for 7157315--7157316.cif.
;
_cod_original_sg_symbol_Hall 'P 2C -2ac'
_cod_original_sg_symbol_H-M Pca21
_cod_database_code 7157315

loop_
_symmetry_equiv_pos_as_xyz
'x, y, z'
'-x, -y, z+1/2'
'-x+1/2, y, z+1/2'
'x+1/2, -y, z'

loop_
_atom_site_label
_atom_site_type_symbol
_atom_site_fract_x
_atom_site_fract_y
_atom_site_fract_z
_atom_site_U_iso_or_equiv
_atom_site_adp_type
_atom_site_occupancy
_atom_site_symmetry_multiplicity
_atom_site_calc_flag
_atom_site_refinement_flags
I1A I 0.88032(4) 0.36949(7) 0.26787(3) 0.0769(3) Uani 1 1 d .
N1A N 0.8960(3) 0.7952(7) 0.3050(4) 0.0418(16) Uani 1 1 d .
N2A N 0.6272(4) 1.2408(8) 0.2937(5) 0.062(2) Uani 1 1 d .
O1A O 0.7139(3) 0.4975(7) 0.2449(5) 0.085(3) Uani 1 1 d .
O2A O 0.6177(4) 1.2977(10) 0.3519(5) 0.097(3) Uani 1 1 d .
O3A O 0.5936(3) 1.2676(8) 0.2404(4) 0.087(2) Uani 1 1 d .
Cl1A Cl 1.08131(16) 1.2800(4) 0.3372(2) 0.1142(13) Uani 1 1 d .
C1A C 0.8688(4) 0.5800(10) 0.2811(6) 0.051(3) Uani 1 1 d .
C2A C 0.8047(4) 0.6582(8) 0.2706(5) 0.0456(19) Uani 1 1 d .
C3A C 0.8241(4) 0.7947(8) 0.2864(4) 0.045(2) Uani 1 1 d .
C4A C 0.9217(5) 0.6623(10) 0.3018(5) 0.054(2) Uani 1 1 d .
C5A C 0.7779(4) 0.9159(8) 0.2873(4) 0.044(2) Uani 1 1 d .
C6A C 0.7397(4) 0.9575(11) 0.2261(5) 0.056(2) Uani 1 1 d .
H6A H 0.7477 0.9130 0.1828 0.067 Uiso 1 1 calc R
C7A C 0.6905(4) 1.0629(10) 0.2291(5) 0.058(2) Uani 1 1 d .
H7A H 0.6634 1.0862 0.1890 0.070 Uiso 1 1 calc R
C8A C 0.6821(4) 1.1321(8) 0.2911(5) 0.049(2) Uani 1 1 d .
C9A C 0.7192(5) 1.0980(10) 0.3511(5) 0.058(2) Uani 1 1 d .
H9A H 0.7121 1.1472 0.3931 0.069 Uiso 1 1 calc R
C10A C 0.7681(5) 0.9887(9) 0.3498(6) 0.057(3) Uani 1 1 d .
H10A H 0.7938 0.9653 0.3908 0.068 Uiso 1 1 calc R
C11A C 0.9403(4) 0.9140(9) 0.3139(4) 0.044(2) Uani 1 1 d .
C12A C 0.9582(5) 0.9873(9) 0.2553(5) 0.054(3) Uani 1 1 d .
H12A H 0.9404 0.9624 0.2107 0.064 Uiso 1 1 calc R
C13A C 1.0039(4) 1.1016(10) 0.2619(5) 0.059(2) Uani 1 1 d .
H13A H 1.0173 1.1515 0.2217 0.071 Uiso 1 1 calc R
C14A C 1.0279(4) 1.1374(10) 0.3269(7) 0.064(3) Uani 1 1 d .
C15A C 1.0098(5) 1.0594(12) 0.3874(6) 0.079(3) Uani 1 1 d .
H15A H 1.0278 1.0827 0.4323 0.095 Uiso 1 1 calc R
C16A C 0.9657(5) 0.9495(12) 0.3795(5) 0.073(3) Uani 1 1 d .
H16A H 0.9528 0.8982 0.4194 0.087 Uiso 1 1 calc R
C17A C 0.7323(4) 0.6136(10) 0.2534(5) 0.055(2) Uani 1 1 d .
H17A H 0.6969 0.6806 0.2485 0.066 Uiso 1 1 calc R
I1B I 0.87439(4) 1.13690(6) 0.06343(3) 0.0772(3) Uani 1 1 d .
Cl1B Cl 0.66036(15) 0.2398(3) -0.0096(2) 0.1089(12) Uani 1 1 d .
O1B O 1.0386(3) 1.0052(7) 0.0923(5) 0.082(3) Uani 1 1 d .
O2B O 1.1378(3) 0.2125(7) -0.0002(5) 0.0722(19) Uani 1 1 d .
O3B O 1.1569(3) 0.2394(7) 0.1119(4) 0.086(2) Uani 1 1 d .
N1B N 0.8545(3) 0.7098(7) 0.0370(4) 0.0457(17) Uani 1 1 d .
N2B N 1.1255(3) 0.2680(7) 0.0564(5) 0.0579(18) Uani 1 1 d .
C1B C 0.8836(4) 0.9261(9) 0.0569(6) 0.047(2) Uani 1 1 d .
C4B C 0.8299(5) 0.8452(10) 0.0357(4) 0.048(2) Uani 1 1 d .
C3B C 0.9248(3) 0.7086(8) 0.0584(4) 0.0370(17) Uani 1 1 d .
C2B C 0.9451(4) 0.8443(8) 0.0690(4) 0.0416(18) Uani 1 1 d .
C5B C 0.9709(4) 0.5856(9) 0.0598(5) 0.0422(18) Uani 1 1 d .
C6B C 1.0109(4) 0.5542(10) 0.1209(4) 0.048(2) Uani 1 1 d .
H6B H 1.0046 0.6055 0.1623 0.057 Uiso 1 1 calc R
C7B C 1.0596(4) 0.4481(9) 0.1204(4) 0.051(2) Uani 1 1 d .
H7B H 1.0856 0.4265 0.1614 0.061 Uiso 1 1 calc R
C8B C 1.0695(3) 0.3746(7) 0.0589(5) 0.0426(18) Uani 1 1 d .
C9B C 1.0294(5) 0.4011(9) -0.0023(5) 0.054(2) Uani 1 1 d .
H9B H 1.0357 0.3490 -0.0434 0.065 Uiso 1 1 calc R
C10B C 0.9800(5) 0.5067(9) -0.0005(5) 0.053(2) Uani 1 1 d .
H10B H 0.9523 0.5250 -0.0409 0.063 Uiso 1 1 calc R
C11B C 0.8088(4) 0.5935(9) 0.0242(4) 0.046(2) Uani 1 1 d .
C12B C 0.7803(5) 0.5727(12) -0.0424(5) 0.074(3) Uani 1 1 d .
H12B H 0.7910 0.6307 -0.0804 0.088 Uiso 1 1 calc R
C13B C 0.7343(5) 0.4597(12) -0.0508(6) 0.082(4) Uani 1 1 d .
H13B H 0.7156 0.4406 -0.0959 0.098 Uiso 1 1 calc R
C14B C 0.7168(4) 0.3797(10) 0.0036(6) 0.058(3) Uani 1 1 d .
C15B C 0.7442(5) 0.4027(9) 0.0715(6) 0.061(2) Uani 1 1 d .
H15B H 0.7315 0.3467 0.1097 0.073 Uiso 1 1 calc R
C16B C 0.7911(4) 0.5116(9) 0.0807(5) 0.052(3) Uani 1 1 d .
H16B H 0.8106 0.5292 0.1257 0.063 Uiso 1 1 calc R
C17B C 1.0196(4) 0.8885(10) 0.0872(5) 0.059(2) Uani 1 1 d .
H17B H 1.0540 0.8209 0.0952 0.071 Uiso 1 1 calc R
H4B H 0.772(3) 0.857(7) 0.023(4) 0.039(19) Uiso 1 1 d .
H4A H 0.970(4) 0.650(8) 0.311(4) 0.05(2) Uiso 1 1 d .

loop_
_atom_site_aniso_label
_atom_site_aniso_U_11
_atom_site_aniso_U_22
_atom_site_aniso_U_33
_atom_site_aniso_U_23
_atom_site_aniso_U_13
_atom_site_aniso_U_12
I1A 0.0989(6) 0.0440(4) 0.0878(6) -0.0025(5) 0.0206(5) 0.0088(3)
N1A 0.041(3) 0.042(4) 0.043(3) -0.001(4) -0.003(3) 0.006(3)
N2A 0.048(4) 0.056(5) 0.082(6) 0.004(5) -0.004(4) 0.002(4)
O1A 0.075(5) 0.061(5) 0.119(8) -0.015(5) 0.013(4) -0.024(4)
O2A 0.077(5) 0.109(7) 0.106(6) 0.005(6) 0.009(4) 0.041(5)
O3A 0.067(4) 0.084(5) 0.109(6) 0.015(5) -0.034(4) 0.019(4)
Cl1A 0.0833(19) 0.124(3) 0.135(3) -0.058(3) 0.0245(19) -0.054(2)
C1A 0.057(5) 0.044(5) 0.053(6) -0.010(6) 0.003(4) 0.004(4)
C2A 0.040(4) 0.049(5) 0.048(5) -0.001(5) 0.001(4) -0.003(4)
C3A 0.051(4) 0.044(5) 0.040(4) -0.005(4) -0.002(4) 0.001(4)
C4A 0.058(5) 0.056(6) 0.050(5) 0.002(5) 0.000(4) 0.003(5)
C5A 0.048(4) 0.037(5) 0.048(5) 0.003(4) -0.003(4) -0.009(4)
C6A 0.054(5) 0.068(6) 0.046(5) -0.007(5) -0.008(4) -0.003(5)
C7A 0.039(5) 0.075(7) 0.060(5) 0.014(6) -0.017(4) 0.003(5)
C8A 0.036(4) 0.050(5) 0.062(5) 0.003(5) -0.001(4) 0.009(4)
C9A 0.057(5) 0.059(6) 0.057(5) -0.016(5) -0.012(4) 0.008(5)
C10A 0.057(6) 0.063(7) 0.049(5) -0.018(5) -0.013(4) 0.024(5)
C11A 0.038(4) 0.045(5) 0.048(5) -0.004(4) -0.009(4) 0.002(4)
C12A 0.070(6) 0.052(6) 0.039(6) -0.013(5) 0.008(5) 0.000(5)
C13A 0.070(5) 0.057(5) 0.050(5) -0.011(5) 0.019(5) -0.017(5)
C14A 0.040(5) 0.061(7) 0.092(8) -0.027(6) -0.004(5) -0.010(4)
C15A 0.072(6) 0.105(10) 0.060(6) -0.020(8) -0.014(5) -0.025(7)
C16A 0.082(6) 0.095(9) 0.041(5) 0.006(6) -0.005(5) -0.030(6)
C17A 0.047(4) 0.060(6) 0.060(5) 0.001(5) 0.010(4) -0.011(4)
I1B 0.1024(6) 0.0414(4) 0.0879(6) -0.0055(5) -0.0056(4) 0.0072(3)
Cl1B 0.0873(17) 0.103(3) 0.137(3) -0.046(2) 0.0433(19) -0.0505(18)
O1B 0.073(4) 0.069(5) 0.105(7) -0.016(5) 0.012(4) -0.025(4)
O2B 0.068(4) 0.056(4) 0.093(5) -0.007(5) -0.004(4) 0.008(3)
O3B 0.073(4) 0.072(5) 0.112(5) -0.002(5) -0.042(4) 0.021(4)
N1B 0.050(3) 0.032(4) 0.055(4) -0.002(4) -0.012(3) -0.001(3)
N2B 0.044(4) 0.043(4) 0.086(5) 0.003(5) -0.019(4) -0.010(3)
C1B 0.061(5) 0.041(5) 0.040(4) -0.012(6) 0.001(4) 0.016(4)
C4B 0.054(5) 0.051(5) 0.039(4) 0.004(4) -0.003(4) 0.024(5)
C3B 0.034(3) 0.042(4) 0.035(4) -0.008(4) 0.003(4) 0.001(3)
C2B 0.050(4) 0.038(4) 0.037(4) 0.002(4) 0.005(4) -0.002(4)
C5B 0.035(4) 0.043(4) 0.049(5) 0.006(5) 0.005(4) -0.003(4)
C6B 0.048(4) 0.056(6) 0.040(4) -0.002(5) -0.005(4) 0.003(4)
C7B 0.044(4) 0.064(6) 0.045(5) 0.011(5) -0.012(4) 0.005(4)
C8B 0.033(3) 0.038(4) 0.057(5) 0.003(5) -0.007(4) 0.002(3)
C9B 0.065(5) 0.044(5) 0.053(6) -0.014(5) -0.013(5) 0.016(4)
C10B 0.068(6) 0.047(6) 0.043(5) -0.004(4) -0.016(4) 0.007(5)
C11B 0.043(4) 0.051(5) 0.045(5) -0.002(5) -0.001(4) 0.004(4)
C12B 0.071(6) 0.088(8) 0.061(6) 0.014(6) -0.019(5) -0.028(6)
C13B 0.070(6) 0.109(10) 0.067(7) -0.022(8) -0.010(5) -0.045(7)
C14B 0.038(4) 0.058(6) 0.080(7) -0.019(6) 0.019(5) -0.014(4)
C15B 0.074(6) 0.044(5) 0.066(6) -0.005(5) 0.020(5) 0.000(5)
C16B 0.058(6) 0.048(6) 0.051(6) -0.007(4) -0.005(5) -0.003(4)
C17B 0.054(5) 0.069(7) 0.054(5) -0.006(5) 0.008(4) 0.001(5)

loop_
_atom_type_symbol
_atom_type_description
_atom_type_scat_dispersion_real
_atom_type_scat_dispersion_imag
_atom_type_scat_source
C C 0.0033 0.0016 'International Tables Vol C Tables 4.2.6.8 and 6.1.1.4'
H H 0.0000 0.0000 'International Tables Vol C Tables 4.2.6.8 and 6.1.1.4'
N N 0.0061 0.0033 'International Tables Vol C Tables 4.2.6.8 and 6.1.1.4'
O O 0.0106 0.0060 'International Tables Vol C Tables 4.2.6.8 and 6.1.1.4'
I I -0.4742 1.8119 'International Tables Vol C Tables 4.2.6.8 and 6.1.1.4'
S S 0.1246 0.1234 'International Tables Vol C Tables 4.2.6.8 and 6.1.1.4'
Cl Cl 0.1484 0.1585 'International Tables Vol C Tables 4.2.6.8 and 6.1.1.4'

loop_
_geom_angle_atom_site_label_1
_geom_angle_atom_site_label_2
_geom_angle_atom_site_label_3
_geom_angle
C3A N1A C4A 108.4(7)
C3A N1A C11A 125.8(7)
C4A N1A C11A 124.9(7)
O3A N2A O2A 123.8(9)
O3A N2A C8A 119.1(8)
O2A N2A C8A 117.0(8)
C4A C1A C2A 109.1(8)
C4A C1A I1A 124.1(7)
C2A C1A I1A 126.8(6)
C3A C2A C1A 105.6(7)
C3A C2A C17A 124.5(8)
C1A C2A C17A 129.7(8)
N1A C3A C2A 107.5(7)
N1A C3A C5A 124.0(7)
C2A C3A C5A 128.4(7)
C1A C4A N1A 109.4(8)
C1A C4A H4A 134(5)
N1A C4A H4A 117(5)
C10A C5A C6A 118.3(8)
C10A C5A C3A 120.3(8)
C6A C5A C3A 121.3(8)
C7A C6A C5A 121.1(8)
C7A C6A H6A 119.5
C5A C6A H6A 119.5
C8A C7A C6A 119.1(8)
C8A C7A H7A 120.4
C6A C7A H7A 120.4
C7A C8A C9A 121.9(8)
C7A C8A N2A 118.1(8)
C9A C8A N2A 119.9(8)
C8A C9A C10A 120.0(9)
C8A C9A H9A 120.0
C10A C9A H9A 120.0
C5A C10A C9A 119.5(9)
C5A C10A H10A 120.2
C9A C10A H10A 120.2
C12A C11A C16A 120.7(9)
C12A C11A N1A 118.5(7)
C16A C11A N1A 120.7(8)
C11A C12A C13A 119.9(9)
C11A C12A H12A 120.0
C13A C12A H12A 120.0
C14A C13A C12A 119.1(9)
C14A C13A H13A 120.5
C12A C13A H13A 120.5
C13A C14A C15A 120.6(9)
C13A C14A Cl1A 120.2(9)
C15A C14A Cl1A 119.2(9)
C16A C15A C14A 119.1(9)
C16A C15A H15A 120.5
C14A C15A H15A 120.5
C15A C16A C11A 120.6(9)
C15A C16A H16A 119.7
C11A C16A H16A 119.7
O1A C17A C2A 125.4(9)
O1A C17A H17A 117.3
C2A C17A H17A 117.3
C3B N1B C4B 108.8(7)
C3B N1B C11B 127.1(7)
C4B N1B C11B 123.8(7)
O2B N2B O3B 123.4(8)
O2B N2B C8B 118.5(8)
O3B N2B C8B 118.1(9)
C4B C1B C2B 108.1(7)
C4B C1B I1B 123.3(6)
C2B C1B I1B 128.5(6)
C1B C4B N1B 108.5(7)
C1B C4B H4B 136(4)
N1B C4B H4B 115(4)
N1B C3B C2B 106.9(6)
N1B C3B C5B 124.4(7)
C2B C3B C5B 128.3(6)
C3B C2B C1B 107.6(6)
C3B C2B C17B 124.1(7)
C1B C2B C17B 128.3(8)
C10B C5B C6B 118.8(8)
C10B C5B C3B 120.9(8)
C6B C5B C3B 120.0(8)
C7B C6B C5B 120.5(8)
C7B C6B H6B 119.8
C5B C6B H6B 119.8
C8B C7B C6B 119.4(7)
C8B C7B H7B 120.3
C6B C7B H7B 120.3
C7B C8B C9B 121.5(7)
C7B C8B N2B 119.6(7)
C9B C8B N2B 118.9(8)
C10B C9B C8B 118.3(9)
C10B C9B H9B 120.9
C8B C9B H9B 120.9
C5B C10B C9B 121.4(9)
C5B C10B H10B 119.3
C9B C10B H10B 119.3
C16B C11B C12B 121.6(9)
C16B C11B N1B 118.5(7)
C12B C11B N1B 119.7(9)
C11B C12B C13B 116.9(10)
C11B C12B H12B 121.5
C13B C12B H12B 121.5
C14B C13B C12B 121.9(9)
C14B C13B H13B 119.0
C12B C13B H13B 119.0
C13B C14B C15B 121.2(9)
C13B C14B Cl1B 120.2(9)
C15B C14B Cl1B 118.5(9)
C14B C15B C16B 117.9(9)
C14B C15B H15B 121.1
C16B C15B H15B 121.1
C11B C16B C15B 120.4(9)
C11B C16B H16B 119.8
C15B C16B H16B 119.8
O1B C17B C2B 124.7(9)
O1B C17B H17B 117.7
C2B C17B H17B 117.7

loop_
_geom_bond_atom_site_label_1
_geom_bond_atom_site_label_2
_geom_bond_distance
I1A C1A 2.087(9)
N1A C3A 1.373(9)
N1A C4A 1.386(11)
N1A C11A 1.432(10)
N2A O3A 1.203(9)
N2A O2A 1.236(11)
N2A C8A 1.471(10)
O1A C17A 1.196(10)
Cl1A C14A 1.720(9)
C1A C4A 1.323(13)
C1A C2A 1.424(11)
C2A C3A 1.415(11)
C2A C17A 1.445(10)
C3A C5A 1.462(11)
C4A H4A 0.91(7)
C5A C10A 1.382(12)
C5A C6A 1.406(11)
C6A C7A 1.376(12)
C6A H6A 0.9300
C7A C8A 1.351(12)
C7A H7A 0.9300
C8A C9A 1.357(12)
C9A C10A 1.402(12)
C9A H9A 0.9300
C10A H10A 0.9300
C11A C12A 1.351(12)
C11A C16A 1.359(12)
C12A C13A 1.407(12)
C12A H12A 0.9300
C13A C14A 1.341(14)
C13A H13A 0.9300
C14A C15A 1.405(15)
C15A C16A 1.357(13)
C15A H15A 0.9300
C16A H16A 0.9300
C17A H17A 0.9300
I1B C1B 2.075(9)
Cl1B C14B 1.739(9)
O1B C17B 1.199(10)
O2B N2B 1.212(10)
O3B N2B 1.220(10)
N1B C3B 1.359(9)
N1B C4B 1.402(11)
N1B C11B 1.437(10)
N2B C8B 1.471(9)
C1B C4B 1.329(12)
C1B C2B 1.409(10)
C4B H4B 1.11(6)
C3B C2B 1.395(10)
C3B C5B 1.475(10)
C2B C17B 1.482(11)
C5B C10B 1.377(13)
C5B C6B 1.395(11)
C6B C7B 1.374(11)
C6B H6B 0.9300
C7B C8B 1.369(11)
C7B H7B 0.9300
C8B C9B 1.387(12)
C9B C10B 1.380(11)
C9B H9B 0.9300
C10B H10B 0.9300
C11B C16B 1.367(12)
C11B C12B 1.367(12)
C12B C13B 1.404(13)
C12B H12B 0.9300
C13B C14B 1.324(14)
C13B H13B 0.9300
C14B C15B 1.385(15)
C15B C16B 1.385(11)
C15B H15B 0.9300
C16B H16B 0.9300
C17B H17B 0.9300

loop_
_geom_torsion_atom_site_label_1
_geom_torsion_atom_site_label_2
_geom_torsion_atom_site_label_3
_geom_torsion_atom_site_label_4
_geom_torsion
C4A C1A C2A C3A 0.3(12)
I1A C1A C2A C3A 179.8(7)
C4A C1A C2A C17A -174.9(9)
I1A C1A C2A C17A 4.6(16)
C4A N1A C3A C2A -0.5(9)
C11A N1A C3A C2A 169.4(7)
C4A N1A C3A C5A 176.8(8)
C11A N1A C3A C5A -13.3(12)
C1A C2A C3A N1A 0.1(10)
C17A C2A C3A N1A 175.6(8)
C1A C2A C3A C5A -177.0(9)
C17A C2A C3A C5A -1.5(15)
C2A C1A C4A N1A -0.6(12)
I1A C1A C4A N1A 179.9(7)
C3A N1A C4A C1A 0.7(10)
C11A N1A C4A C1A -169.3(8)
N1A C3A C5A C10A -58.7(11)
C2A C3A C5A C10A 118.0(10)
N1A C3A C5A C6A 124.5(9)
C2A C3A C5A C6A -58.8(13)
C10A C5A C6A C7A -3.7(13)
C3A C5A C6A C7A 173.1(8)
C5A C6A C7A C8A 3.7(14)
C6A C7A C8A C9A -2.0(13)
C6A C7A C8A N2A -177.7(8)
O3A N2A C8A C7A -2.4(12)
O2A N2A C8A C7A 176.2(9)
O3A N2A C8A C9A -178.2(8)
O2A N2A C8A C9A 0.3(13)
C7A C8A C9A C10A 0.3(14)
N2A C8A C9A C10A 175.9(7)
C6A C5A C10A C9A 2.0(13)
C3A C5A C10A C9A -174.9(8)
C8A C9A C10A C5A -0.3(14)
C3A N1A C11A C12A -69.8(11)
C4A N1A C11A C12A 98.5(10)
C3A N1A C11A C16A 112.3(10)
C4A N1A C11A C16A -79.3(12)
C16A C11A C12A C13A 0.3(14)
N1A C11A C12A C13A -177.6(7)
C11A C12A C13A C14A -1.3(14)
C12A C13A C14A C15A 2.2(15)
C12A C13A C14A Cl1A -177.7(7)
C13A C14A C15A C16A -2.1(16)
Cl1A C14A C15A C16A 177.8(8)
C14A C15A C16A C11A 1.1(17)
C12A C11A C16A C15A -0.2(16)
N1A C11A C16A C15A 177.6(9)
C3A C2A C17A O1A -174.4(10)
C1A C2A C17A O1A 0.0(17)
C2B C1B C4B N1B 2.8(11)
I1B C1B C4B N1B 179.5(7)
C3B N1B C4B C1B -0.9(10)
C11B N1B C4B C1B 173.6(8)
C4B N1B C3B C2B -1.3(9)
C11B N1B C3B C2B -175.6(8)
C4B N1B C3B C5B -174.2(8)
C11B N1B C3B C5B 11.6(13)
N1B C3B C2B C1B 3.0(10)
C5B C3B C2B C1B 175.4(9)
N1B C3B C2B C17B -175.0(7)
C5B C3B C2B C17B -2.6(14)
C4B C1B C2B C3B -3.6(12)
I1B C1B C2B C3B 179.9(7)
C4B C1B C2B C17B 174.3(8)
I1B C1B C2B C17B -2.2(16)
N1B C3B C5B C10B 54.8(12)
C2B C3B C5B C10B -116.4(10)
N1B C3B C5B C6B -130.8(8)
C2B C3B C5B C6B 58.0(12)
C10B C5B C6B C7B 1.3(13)
C3B C5B C6B C7B -173.3(7)
C5B C6B C7B C8B 1.1(12)
C6B C7B C8B C9B -2.5(12)
C6B C7B C8B N2B 175.3(7)
O2B N2B C8B C7B -173.5(8)
O3B N2B C8B C7B 7.0(11)
O2B N2B C8B C9B 4.4(11)
O3B N2B C8B C9B -175.1(8)
C7B C8B C9B C10B 1.6(13)
N2B C8B C9B C10B -176.2(7)
C6B C5B C10B C9B -2.2(14)
C3B C5B C10B C9B 172.3(7)
C8B C9B C10B C5B 0.8(14)
C3B N1B C11B C16B 65.5(11)
C4B N1B C11B C16B -108.0(9)
C3B N1B C11B C12B -118.9(10)
C4B N1B C11B C12B 67.6(12)
C16B C11B C12B C13B -2.6(15)
N1B C11B C12B C13B -178.0(8)
C11B C12B C13B C14B 2.6(16)
C12B C13B C14B C15B -1.1(17)
C12B C13B C14B Cl1B -179.3(8)
C13B C14B C15B C16B -0.5(15)
Cl1B C14B C15B C16B 177.8(6)
C12B C11B C16B C15B 1.2(14)
N1B C11B C16B C15B 176.6(7)
C14B C15B C16B C11B 0.4(14)
C3B C2B C17B O1B 175.4(10)
C1B C2B C17B O1B -2.2(16)
